data_2208000
loop_
_publ_author_name
'Graham Smith'
'Urs D. Wermuth'
'Peter C. Healy'

_publ_section_title
;
 Mixed 3,5-dinitrosalicylate(2--) and partial
 3,5-dinitrosalicylate(1--) and picrate(1--) species in
 tris(piperidinium) bis(3,5-dinitrosalicylate) picrate monohydrate
;
_journal_coeditor_code CI6731
_journal_issue 2
_journal_name_full 'Acta Crystallographica Section E'
_journal_page_first o610
_journal_page_last o613
_journal_paper_doi 10.1107/S1600536806000973
_journal_volume 62
_journal_year 2006
_chemical_formula_iupac '3C5 H12 N + , C7 H2 N2 O7 2- , 0.79C7 H3 N2 O7 - , 0.21C6 H2 N3 O7 - , H2 O'
_chemical_formula_moiety '3C5 H12 N + , C7 H2 N2 O7 2- , 0.79C7 H3 N2 O7 - , 0.21C6 H2 N3 O7 - , H2 O'
_chemical_formula_sum 'C28.79 H42.79 N7.21 O15'
_chemical_formula_weight 729.91
_chemical_melting_point 422(3)
_chemical_name_common 'tris(piperidinium) bis(3,5-dinitrosalicylate) picrate monohydrate'
_chemical_name_systematic
;
tris(piperidinium) bis(3,5-dinitrosalicylate)
picrate monohydrate
;
_space_group_IT_number 2
_symmetry_cell_setting triclinic
_symmetry_space_group_name_Hall '-P 1'
_symmetry_space_group_name_H-M 'P -1'
_atom_sites_solution_hydrogens geom
_atom_sites_solution_primary direct
_atom_sites_solution_secondary difmap
_audit_creation_method 'SHELXL97 (Sheldrick, 1997)'
_cell_angle_alpha 67.630(10)
_cell_angle_beta 89.012(10)
_cell_angle_gamma 64.410(10)
_cell_formula_units_Z 2
_cell_length_a 12.5457(15)
_cell_length_b 12.903(2)
_cell_length_c 13.1415(17)
_cell_measurement_reflns_used 17
_cell_measurement_temperature 297(2)
_cell_measurement_theta_max 16.3
_cell_measurement_theta_min 10.1
_cell_volume 1746.4(5)
_computing_cell_refinement 'MSC/AFC Diffractometer Control Software'
_computing_data_collection
;
MSC/AFC Diffractometer Control Software (Molecular Structure
Corporation, 1999)
;
_computing_data_reduction
;
TEXSAN for Windows (Molecular Structure Corporation, 1999)
;
_computing_molecular_graphics 'PLATON (Spek, 2003)'
_computing_publication_material PLATON
_computing_structure_refinement 'SHELXL97 (Sheldrick, 1997)'
_computing_structure_solution 'SHELXS97 (Sheldrick, 1997)'
_diffrn_ambient_temperature 297(2)
_diffrn_measured_fraction_theta_full 0.997
_diffrn_measured_fraction_theta_max 0.997
_diffrn_measurement_device_type 'Rigaku AFC-7R'
_diffrn_measurement_method \w/2\q
_diffrn_radiation_monochromator graphite
_diffrn_radiation_source 'Rigaku rotating anode'
_diffrn_radiation_type 'MoK\a '
_diffrn_radiation_wavelength 0.71069
_diffrn_reflns_av_R_equivalents 0.0262
_diffrn_reflns_av_sigmaI/netI 0.1376
_diffrn_reflns_limit_h_max 7
_diffrn_reflns_limit_h_min -14
_diffrn_reflns_limit_k_max 13
_diffrn_reflns_limit_k_min -15
_diffrn_reflns_limit_l_max 15
_diffrn_reflns_limit_l_min -15
_diffrn_reflns_number 7072
_diffrn_reflns_theta_full 25.01
_diffrn_reflns_theta_max 25.01
_diffrn_reflns_theta_min 2.71
_diffrn_standards_decay_% 2.4
_diffrn_standards_interval_time 150
_diffrn_standards_number 3
_exptl_absorpt_coefficient_mu 0.113
_exptl_absorpt_correction_type none
_exptl_crystal_colour yellow
_exptl_crystal_density_diffrn 1.388
_exptl_crystal_density_method 'not measured'
_exptl_crystal_description block
_exptl_crystal_F_000 772
_exptl_crystal_size_max 0.30
_exptl_crystal_size_mid 0.25
_exptl_crystal_size_min 0.20
_refine_diff_density_max 0.224
_refine_diff_density_min -0.180
_refine_ls_extinction_method none
_refine_ls_goodness_of_fit_ref 0.889
_refine_ls_hydrogen_treatment mixed
_refine_ls_matrix_type full
_refine_ls_number_parameters 507
_refine_ls_number_reflns 6147
_refine_ls_number_restraints 0
_refine_ls_restrained_S_all 0.889
_refine_ls_R_factor_all 0.2190
_refine_ls_R_factor_gt 0.0553
_refine_ls_shift/su_max 0.003
_refine_ls_shift/su_mean 0.001
_refine_ls_structure_factor_coef Fsqd
_refine_ls_weighting_details 'calc w = 1/[\s^2^(Fo^2^)+(0.1P)^2^ + 0.2218P] where P=(Fo^2^+2Fc^2^)/3'
_refine_ls_weighting_scheme calc
_refine_ls_wR_factor_gt 0.1417
_refine_ls_wR_factor_ref 0.2110
_reflns_number_gt 2203
_reflns_number_total 6147
_reflns_threshold_expression I>2\s(I)
_cod_data_source_file ci6731.cif
_cod_data_source_block I
_cod_depositor_comments
;
The following automatic conversions were performed:

'_chemical_melting_point' value '419--424' was changed to '422(3)' -
the average value was taken and precision was estimated.

Automatic conversion script
Id: cif_fix_values 1646 2011-03-28 12:23:43Z adriana 

The following automatic conversions were performed:

'_chemical_melting_point' value '419--424' was changed to '422(3)' -
the average value was taken and precision was estimated.

Automatic conversion script
Id: cif_fix_values 1715 2011-07-08 13:25:40Z adriana 
;
_cod_database_code 2208000
_cod_database_fobs_code 2208000

loop_
_symmetry_equiv_pos_as_xyz
'x, y, z'
'-x, -y, -z'

loop_
_atom_site_aniso_label
_atom_site_aniso_U_11
_atom_site_aniso_U_22
_atom_site_aniso_U_33
_atom_site_aniso_U_12
_atom_site_aniso_U_13
_atom_site_aniso_U_23
O2A 0.074(4) 0.130(5) 0.096(4) -0.072(4) 0.036(3) -0.048(4)
O31A 0.044(3) 0.134(4) 0.216(6) -0.034(3) 0.031(3) -0.080(4)
O32A 0.092(3) 0.073(3) 0.141(4) -0.025(3) 0.015(3) -0.044(3)
O51A 0.082(3) 0.101(3) 0.121(4) -0.068(3) 0.026(2) -0.020(3)
O52A 0.045(2) 0.109(4) 0.155(4) -0.028(3) 0.015(3) -0.038(3)
O71A 0.165(5) 0.069(3) 0.069(3) -0.069(3) 0.012(3) -0.022(2)
O72A 0.155(5) 0.122(4) 0.081(3) -0.114(4) 0.032(3) -0.032(3)
N3A 0.068(4) 0.108(5) 0.110(4) -0.025(4) 0.018(3) -0.066(4)
N5A 0.048(3) 0.082(3) 0.065(3) -0.036(3) 0.011(2) -0.025(3)
C1A 0.078(4) 0.057(3) 0.031(3) -0.046(3) 0.014(2) -0.015(2)
C2A 0.056(3) 0.092(4) 0.043(3) -0.048(3) 0.024(3) -0.036(3)
C3A 0.050(3) 0.064(3) 0.053(3) -0.026(3) 0.014(2) -0.034(3)
C4A 0.056(3) 0.049(3) 0.047(3) -0.033(3) 0.012(2) -0.019(2)
C5A 0.039(3) 0.054(3) 0.043(3) -0.027(2) 0.011(2) -0.020(2)
C6A 0.055(3) 0.049(3) 0.037(3) -0.023(3) 0.006(2) -0.019(2)
C7A 0.15(2) 0.073(11) 0.038(8) -0.078(12) 0.018(6) -0.022(5)
O6A 0.064(12) 0.073(13) 0.126(18) -0.014(11) 0.019(11) -0.026(12)
O2B 0.042(2) 0.046(2) 0.093(3) -0.0174(17) 0.0218(18) -0.0091(19)
O31B 0.056(3) 0.089(3) 0.190(7) -0.045(3) 0.053(3) -0.087(4)
O32B 0.081(3) 0.068(3) 0.174(7) -0.059(3) 0.055(3) -0.060(3)
O51B 0.069(2) 0.045(2) 0.073(3) -0.0129(19) 0.0070(19) -0.0213(19)
O52B 0.039(2) 0.074(3) 0.098(3) -0.0180(19) 0.0067(19) -0.032(2)
O71B 0.051(2) 0.053(2) 0.071(2) -0.0352(16) 0.0074(17) -0.0135(17)
O72B 0.052(2) 0.042(2) 0.104(3) -0.0213(18) -0.006(2) -0.0042(19)
N3B 0.051(3) 0.055(3) 0.094(3) -0.036(2) 0.021(2) -0.029(3)
N5B 0.051(3) 0.044(3) 0.045(2) -0.011(2) 0.004(2) -0.020(2)
C1B 0.038(3) 0.042(3) 0.035(3) -0.020(2) 0.006(2) -0.014(2)
C2B 0.034(3) 0.039(3) 0.040(3) -0.015(2) 0.008(2) -0.012(2)
C3B 0.042(3) 0.049(3) 0.050(3) -0.027(2) 0.017(2) -0.026(2)
C4B 0.055(3) 0.041(3) 0.037(3) -0.027(2) 0.015(2) -0.017(2)
C5B 0.038(3) 0.037(3) 0.042(3) -0.015(2) 0.003(2) -0.017(2)
C6B 0.035(3) 0.051(3) 0.034(3) -0.025(2) 0.007(2) -0.016(2)
C7B 0.046(3) 0.041(3) 0.046(3) -0.027(2) 0.005(2) -0.014(2)
N1C 0.068(3) 0.048(3) 0.071(4) -0.032(3) 0.018(3) -0.027(3)
C2C 0.075(4) 0.065(4) 0.070(4) -0.031(3) 0.001(3) -0.016(3)
C3C 0.105(5) 0.095(5) 0.084(4) -0.057(4) 0.009(4) -0.041(4)
C4C 0.125(6) 0.081(4) 0.100(5) -0.053(4) 0.040(5) -0.055(4)
C5C 0.073(4) 0.077(4) 0.102(5) -0.021(3) 0.030(4) -0.042(4)
C6C 0.055(3) 0.086(4) 0.084(4) -0.037(3) 0.023(3) -0.037(3)
N1D 0.045(3) 0.052(3) 0.087(4) -0.025(2) 0.012(3) -0.011(3)
C2D 0.054(3) 0.083(4) 0.089(4) -0.037(3) 0.014(3) -0.033(4)
C3D 0.053(4) 0.083(5) 0.162(7) -0.027(3) 0.015(4) -0.066(5)
C4D 0.051(3) 0.067(4) 0.134(6) -0.019(3) 0.009(4) -0.023(4)
C5D 0.052(3) 0.074(4) 0.091(4) -0.027(3) 0.000(3) -0.004(4)
C6D 0.059(3) 0.076(4) 0.077(4) -0.033(3) 0.012(3) -0.020(3)
N1E 0.050(3) 0.055(3) 0.072(3) -0.023(2) 0.013(3) -0.024(3)
C2E 0.072(4) 0.060(4) 0.082(4) -0.030(3) -0.005(3) -0.001(3)
C3E 0.083(5) 0.145(7) 0.080(5) -0.039(5) 0.025(4) -0.013(5)
C4E 0.127(7) 0.128(8) 0.130(8) -0.015(6) 0.009(6) -0.078(7)
C5E 0.151(8) 0.077(5) 0.169(9) -0.022(5) -0.035(7) -0.068(6)
C6E 0.098(5) 0.089(5) 0.124(6) -0.060(4) -0.003(4) -0.022(4)
O1W 0.058(3) 0.047(2) 0.102(3) -0.025(2) -0.005(2) -0.010(2)

loop_
_atom_site_label
_atom_site_fract_x
_atom_site_fract_y
_atom_site_fract_z
_atom_site_U_iso_or_equiv
_atom_site_thermal_displace_type
_atom_site_occupancy
_atom_site_type_symbol
O2A -0.1884(5) 0.5529(6) 0.6300(4) 0.090(3) Uani 0.790 O
O31A -0.2883(4) 0.7894(5) 0.5406(5) 0.132(3) Uani 1.000 O
O32A -0.1796(4) 0.8911(4) 0.4904(4) 0.1071(19) Uani 1.000 O
O51A 0.2396(3) 0.6678(4) 0.5172(4) 0.1000(19) Uani 1.000 O
O52A 0.3374(4) 0.4667(4) 0.5992(4) 0.112(2) Uani 1.000 O
O71A 0.1221(5) 0.2231(4) 0.7150(3) 0.097(2) Uani 1.000 O
O72A -0.0671(5) 0.3096(4) 0.7129(3) 0.103(2) Uani 1.000 O
N3A -0.1901(5) 0.7939(6) 0.5297(5) 0.094(3) Uani 1.000 N
N5A 0.2432(4) 0.5653(5) 0.5667(4) 0.0644(17) Uani 1.000 N
C1A 0.0226(5) 0.4408(4) 0.6474(3) 0.0506(19) Uani 1.000 C
C2A -0.0871(4) 0.5525(5) 0.6169(4) 0.0556(19) Uani 1.000 C
C3A -0.0797(4) 0.6681(5) 0.5688(4) 0.0525(17) Uani 1.000 C
C4A 0.0284(4) 0.6692(4) 0.5560(4) 0.0475(17) Uani 1.000 C
C5A 0.1325(4) 0.5580(4) 0.5863(4) 0.0432(17) Uani 1.000 C
C6A 0.1322(4) 0.4429(5) 0.6316(4) 0.0469(17) Uani 1.000 C
C7A 0.0240(10) 0.3201(9) 0.6937(6) 0.077(8) Uani 0.790 C
O6A 0.2129(16) 0.3350(18) 0.6628(17) 0.100(8) Uani 0.210 O
N71A 0.0240(10) 0.3201(9) 0.6937(6) 0.040(8) Uiso 0.210 N
O2B 0.3490(3) 0.1493(3) 0.9673(3) 0.0683(14) Uani 1.000 O
O31B 0.4369(4) 0.3113(4) 0.9037(5) 0.107(3) Uani 1.000 O
O32B 0.3278(4) 0.4968(4) 0.8746(5) 0.104(3) Uani 1.000 O
O51B -0.0958(3) 0.6781(3) 0.8162(3) 0.0686(14) Uani 1.000 O
O52B -0.1818(3) 0.5579(3) 0.8696(3) 0.0746(16) Uani 1.000 O
O71B 0.0336(3) 0.1132(3) 0.9973(3) 0.0580(12) Uani 1.000 O
O72B 0.2285(3) 0.0120(3) 1.0578(3) 0.0747(14) Uani 1.000 O
N3B 0.3390(4) 0.3946(4) 0.8931(4) 0.0628(17) Uani 1.000 N
N5B -0.0916(4) 0.5736(4) 0.8557(3) 0.0504(16) Uani 1.000 N
C1B 0.1367(4) 0.2364(4) 0.9617(3) 0.0384(17) Uani 1.000 C
C2B 0.2495(4) 0.2442(4) 0.9469(3) 0.0399(17) Uani 1.000 C
C3B 0.2350(4) 0.3717(4) 0.9054(4) 0.0429(17) Uani 1.000 C
C4B 0.1265(4) 0.4763(4) 0.8792(3) 0.0422(17) Uani 1.000 C
C5B 0.0238(4) 0.4626(4) 0.8894(3) 0.0396(17) Uani 1.000 C
C6B 0.0301(3) 0.3438(4) 0.9321(3) 0.0385(17) Uani 1.000 C
C7B 0.1351(4) 0.1108(4) 1.0088(4) 0.0429(17) Uani 1.000 C
N1C 0.0382(4) 1.0126(5) 0.8119(4) 0.0595(19) Uani 1.000 N
C2C -0.0391(5) 1.0438(5) 0.7101(5) 0.074(2) Uani 1.000 C
C3C -0.0264(6) 0.9261(6) 0.7049(5) 0.089(3) Uani 1.000 C
C4C 0.1031(7) 0.8371(6) 0.7107(6) 0.094(3) Uani 1.000 C
C5C 0.1789(5) 0.8098(6) 0.8151(6) 0.088(3) Uani 1.000 C
C6C 0.1662(5) 0.9288(5) 0.8181(5) 0.073(2) Uani 1.000 C
N1D 0.6738(4) 0.4471(5) 0.7732(4) 0.0663(19) Uani 1.000 N
C2D 0.6051(5) 0.5042(6) 0.8472(5) 0.074(2) Uani 1.000 C
C3D 0.5345(5) 0.6441(6) 0.7835(6) 0.096(3) Uani 1.000 C
C4D 0.4540(5) 0.6790(5) 0.6785(6) 0.093(3) Uani 1.000 C
C5D 0.5233(5) 0.6144(5) 0.6077(5) 0.083(2) Uani 1.000 C
C6D 0.5935(5) 0.4752(5) 0.6740(5) 0.074(2) Uani 1.000 C
N1E 0.5268(4) 0.0740(4) 0.8428(4) 0.0603(17) Uani 1.000 N
C2E 0.5523(5) 0.1632(5) 0.7488(5) 0.081(2) Uani 1.000 C
C3E 0.6290(6) 0.0976(8) 0.6824(6) 0.120(3) Uani 1.000 C
C4E 0.5711(8) 0.0416(9) 0.6389(8) 0.137(4) Uani 1.000 C
C5E 0.5424(8) -0.0484(7) 0.7334(9) 0.138(4) Uani 1.000 C
C6E 0.4663(6) 0.0173(6) 0.8035(6) 0.104(3) Uani 1.000 C
O1W 0.8013(4) 0.1952(4) 0.8937(4) 0.0755(16) Uani 1.000 O
H21A -0.146(4) 0.462(4) 0.661(4) 0.016(13) Uiso 0.790 H
H4A 0.031200 0.747300 0.526200 0.0580 Uiso 1.000 H
H6A 0.206500 0.364900 0.652000 0.0490 Uiso 0.790 H
H2A -0.161600 0.551000 0.627000 0.0490 Uiso 0.210 H
H4B 0.122100 0.557600 0.854200 0.0500 Uiso 1.000 H
H6B -0.042100 0.336700 0.941000 0.0460 Uiso 1.000 H
H11C 0.029(4) 1.089(4) 0.814(4) 0.056(17) Uiso 1.000 H
H12C 0.011(5) 0.972(6) 0.876(5) 0.12(2) Uiso 1.000 H
H21C -0.120500 1.094200 0.711800 0.0890 Uiso 1.000 H
H22C -0.015900 1.089100 0.645900 0.0890 Uiso 1.000 H
H31C -0.056300 0.885100 0.765800 0.1060 Uiso 1.000 H
H32C -0.072200 0.947800 0.636500 0.1060 Uiso 1.000 H
H41C 0.108400 0.760600 0.713000 0.1130 Uiso 1.000 H
H42C 0.131500 0.875000 0.646500 0.1130 Uiso 1.000 H
H51C 0.153700 0.766800 0.879000 0.1040 Uiso 1.000 H
H52C 0.260700 0.758300 0.815900 0.1040 Uiso 1.000 H
H61C 0.195000 0.970200 0.756200 0.0870 Uiso 1.000 H
H62C 0.211600 0.909500 0.885600 0.0870 Uiso 1.000 H
H11D 0.727(5) 0.481(5) 0.744(4) 0.094(19) Uiso 1.000 H
H12D 0.713(6) 0.357(7) 0.820(6) 0.13(2) Uiso 1.000 H
H21D 0.551800 0.469600 0.874500 0.0890 Uiso 1.000 H
H22D 0.659200 0.486400 0.908300 0.0890 Uiso 1.000 H
H31D 0.486000 0.678500 0.829800 0.1150 Uiso 1.000 H
H32D 0.588600 0.679000 0.762400 0.1150 Uiso 1.000 H
H41D 0.392600 0.654600 0.699500 0.1120 Uiso 1.000 H
H42D 0.418500 0.767800 0.636200 0.1120 Uiso 1.000 H
H51D 0.468500 0.630400 0.548200 0.0990 Uiso 1.000 H
H52D 0.576900 0.647800 0.578400 0.0990 Uiso 1.000 H
H61D 0.640900 0.438400 0.628100 0.0880 Uiso 1.000 H
H62D 0.539800 0.440400 0.698200 0.0880 Uiso 1.000 H
H62E 0.39040 0.081600 0.75900 0.1250 Uiso 1.000 H
H11E 0.600(6) 0.009(6) 0.895(5) 0.14(2) Uiso 1.000 H
H12E 0.480(4) 0.105(5) 0.885(4) 0.059(19) Uiso 1.000 H
H21E 0.478700 0.230200 0.701700 0.0970 Uiso 1.000 H
H22E 0.592900 0.196600 0.777000 0.0970 Uiso 1.000 H
H31E 0.642900 0.157000 0.621400 0.1440 Uiso 1.000 H
H32E 0.703200 0.032700 0.729000 0.1440 Uiso 1.000 H
H41E 0.498500 0.107500 0.588900 0.1640 Uiso 1.000 H
H42E 0.623200 -0.001900 0.600000 0.1640 Uiso 1.000 H
H51E 0.499100 -0.078100 0.702900 0.1650 Uiso 1.000 H
H52E 0.615200 -0.117400 0.779200 0.1650 Uiso 1.000 H
H61E 0.455200 -0.042800 0.865900 0.1250 Uiso 1.000 H
H1W 0.868(6) 0.183(5) 0.911(5) 0.10(2) Uiso 1.000 H
H2W 0.795(5) 0.128(6) 0.912(5) 0.12(3) Uiso 1.000 H

loop_
_atom_type_symbol
_atom_type_description
_atom_type_scat_dispersion_real
_atom_type_scat_dispersion_imag
_atom_type_scat_source
H H 0.0000 0.0000 'International Tables Vol C Tables 4.2.6.8 and 6.1.1.4'
N N 0.0061 0.0033 'International Tables Vol C Tables 4.2.6.8 and 6.1.1.4'
O O 0.0106 0.0060 'International Tables Vol C Tables 4.2.6.8 and 6.1.1.4'
C C 0.0033 0.0016 'International Tables Vol C Tables 4.2.6.8 and 6.1.1.4'

loop_
_geom_angle_atom_site_label_1
_geom_angle_atom_site_label_2
_geom_angle_atom_site_label_3
_geom_angle
_geom_angle_publ_flag
C2A O2A H21A 88(3) no
O31A N3A C3A 115.5(6) no
O32A N3A C3A 119.5(6) no
O31A N3A O32A 125.1(7) no
O51A N5A O52A 122.5(6) no
O51A N5A C5A 119.1(5) no
O52A N5A C5A 118.4(5) no
O71A N71A C1A 117.8(10) no
O72A N71A C1A 121.8(9) no
O71A N71A O72A 119.6(10) no
H1W O1W H2W 113(7) no
O31B N3B O32B 119.2(6) no
O31B N3B C3B 121.0(5) no
O32B N3B C3B 119.8(5) no
O52B N5B C5B 117.8(4) no
O51B N5B O52B 122.9(5) no
O51B N5B C5B 119.3(5) no
C2C N1C C6C 112.7(5) no
C2C N1C H12C 113(4) no
C2C N1C H11C 108(4) no
H11C N1C H12C 107(5) no
C6C N1C H12C 111(4) no
C6C N1C H11C 112(4) no
C2D N1D C6D 111.7(5) no
C2D N1D H12D 104(5) no
C6D N1D H11D 106(3) no
H11D N1D H12D 115(6) no
C6D N1D H12D 110(5) no
C2D N1D H11D 111(4) no
C2E N1E C6E 111.5(5) no
C6E N1E H12E 104(4) no
C6E N1E H11E 115(4) no
H11E N1E H12E 101(5) no
C2E N1E H12E 117(4) no
C2E N1E H11E 108(4) no
C2A C1A C7A 120.2(7) no
N71A C1A C2A 120.65 no
N71A C1A C6A 117.12 no
C2A C1A C6A 122.2(5) no
C6A C1A C7A 117.5(7) no
O2A C2A C1A 123.3(6) no
C1A C2A C3A 116.1(5) no
O2A C2A C3A 120.6(6) no
C2A C3A C4A 121.3(5) no
N3A C3A C4A 117.2(5) no
N3A C3A C2A 121.5(5) no
C3A C4A C5A 120.4(5) no
N5A C5A C6A 120.5(5) no
C4A C5A C6A 121.6(5) no
N5A C5A C4A 117.9(5) no
O6A C6A C5A 132.0(12) no
O6A C6A C1A 109.7(11) no
C1A C6A C5A 118.4(5) no
O72A C7A C1A 121.8(9) no
O71A C7A O72A 119.6(10) no
O71A C7A C1A 118.6(10) no
C1A C2A H2A 122.15 no
C3A C2A H2A 121.75 no
C3A C4A H4A 119.65 no
C5A C4A H4A 119.99 no
C5A C6A H6A 120.76 no
C1A C6A H6A 120.86 no
C6B C1B C7B 118.5(5) no
C2B C1B C7B 121.2(4) no
C2B C1B C6B 120.3(4) no
O2B C2B C1B 123.0(5) no
C1B C2B C3B 113.8(4) no
O2B C2B C3B 123.2(5) no
N3B C3B C4B 115.7(5) no
C2B C3B C4B 123.8(5) no
N3B C3B C2B 120.5(5) no
C3B C4B C5B 119.3(5) no
N5B C5B C6B 120.0(5) no
C4B C5B C6B 120.5(5) no
N5B C5B C4B 119.5(4) no
C1B C6B C5B 122.2(4) no
O71B C7B O72B 122.7(5) no
O71B C7B C1B 116.7(4) no
O72B C7B C1B 120.6(5) no
C5B C4B H4B 120.23 no
C3B C4B H4B 120.44 no
C5B C6B H6B 118.88 no
C1B C6B H6B 118.95 no
N1C C2C C3C 109.9(5) no
C2C C3C C4C 111.9(7) no
C3C C4C C5C 109.5(6) no
C4C C5C C6C 111.0(6) no
N1C C6C C5C 109.6(6) no
N1C C2C H21C 109.43 no
C3C C2C H21C 109.27 no
C3C C2C H22C 109.24 no
H21C C2C H22C 109.49 no
N1C C2C H22C 109.46 no
C4C C3C H32C 108.94 no
H31C C3C H32C 109.56 no
C2C C3C H32C 108.64 no
C4C C3C H31C 109.08 no
C2C C3C H31C 108.73 no
C5C C4C H41C 109.51 no
H41C C4C H42C 109.46 no
C3C C4C H42C 109.45 no
C5C C4C H42C 109.51 no
C3C C4C H41C 109.42 no
H51C C5C H52C 109.58 no
C4C C5C H52C 109.12 no
C4C C5C H51C 109.12 no
C6C C5C H51C 108.99 no
C6C C5C H52C 109.00 no
N1C C6C H61C 109.40 no
C5C C6C H61C 109.32 no
C5C C6C H62C 109.39 no
H61C C6C H62C 109.52 no
N1C C6C H62C 109.55 no
N1D C2D C3D 109.9(5) no
C2D C3D C4D 111.9(6) no
C3D C4D C5D 111.5(6) no
C4D C5D C6D 111.4(5) no
N1D C6D C5D 110.5(5) no
N1D C2D H21D 109.42 no
H21D C2D H22D 109.46 no
C3D C2D H22D 109.24 no
C3D C2D H21D 109.38 no
N1D C2D H22D 109.40 no
C4D C3D H31D 108.73 no
C2D C3D H32D 108.93 no
C2D C3D H31D 109.06 no
C4D C3D H32D 108.57 no
H31D C3D H32D 109.65 no
H41D C4D H42D 109.35 no
C3D C4D H42D 108.98 no
C5D C4D H41D 108.99 no
C5D C4D H42D 109.03 no
C3D C4D H41D 108.94 no
C4D C5D H52D 108.68 no
C4D C5D H51D 108.72 no
H51D C5D H52D 109.68 no
C6D C5D H52D 109.14 no
C6D C5D H51D 109.16 no
C5D C6D H61D 109.05 no
N1D C6D H62D 109.31 no
N1D C6D H61D 109.15 no
C5D C6D H62D 109.38 no
H61D C6D H62D 109.43 no
N1E C2E C3E 110.3(6) no
C2E C3E C4E 111.4(8) no
C3E C4E C5E 110.3(8) no
C4E C5E C6E 110.8(8) no
N1E C6E C5E 110.1(7) no
N1E C2E H21E 109.27 no
C3E C2E H22E 109.32 no
N1E C2E H22E 109.40 no
H22E C2E H21E 109.39 no
C3E C2E H21E 109.18 no
C2E C3E H31E 108.94 no
C2E C3E H32E 108.89 no
C4E C3E H32E 108.94 no
H31E C3E H32E 109.60 no
C4E C3E H31E 109.02 no
C3E C4E H42E 109.25 no
C5E C4E H41E 109.26 no
C5E C4E H42E 109.75 no
H41E C4E H42E 109.44 no
C3E C4E H41E 108.86 no
C4E C5E H52E 108.89 no
C6E C5E H51E 109.31 no
C4E C5E H51E 108.78 no
H51E C5E H52E 109.58 no
C6E C5E H52E 109.49 no
N1E C6E H62E 109.33 no
N1E C6E H61E 109.39 no
C5E C6E H61E 109.18 no
H62E C6E H61E 109.56 no
C5E C6E H62E 109.23 no

loop_
_geom_bond_atom_site_label_1
_geom_bond_atom_site_label_2
_geom_bond_distance
_geom_bond_publ_flag
O2A C2A 1.278(9) no
O6A C6A 1.22(2) no
O31A N3A 1.261(9) no
O32A N3A 1.227(9) no
O51A N5A 1.212(8) no
O52A N5A 1.226(8) no
O71A N71A 1.255(13) no
O71A C7A 1.255(13) no
O72A C7A 1.219(15) no
O72A N71A 1.2091 no
O2A H21A 0.96(5) no
O2B C2B 1.253(6) no
O31B N3B 1.198(8) no
O32B N3B 1.189(8) no
O51B N5B 1.224(6) no
O52B N5B 1.232(7) no
O71B C7B 1.271(7) no
O72B C7B 1.234(6) no
N3A C3A 1.505(9) no
N5A C5A 1.444(8) no
N71A C1A 1.432(12) no
O1W H2W 0.85(7) no
O1W H1W 0.80(8) no
N3B C3B 1.451(8) no
N5B C5B 1.446(7) no
N1C C6C 1.481(9) no
N1C C2C 1.480(8) no
N1C H11C 0.95(5) no
N1C H12C 0.95(6) no
N1D C6D 1.489(8) no
N1D C2D 1.483(9) no
N1D H12D 0.97(8) no
N1D H11D 0.95(7) no
N1E C6E 1.469(10) no
N1E C2E 1.475(8) no
N1E H12E 0.88(6) no
N1E H11E 0.97(7) no
C1A C6A 1.397(9) no
C1A C2A 1.413(8) no
C1A C7A 1.432(12) no
C2A C3A 1.426(8) no
C3A C4A 1.369(8) no
C4A C5A 1.374(7) no
C5A C6A 1.375(8) no
C2A H2A 0.9492 no
C4A H4A 0.9486 no
C6A H6A 0.9729 no
C1B C7B 1.508(7) no
C1B C2B 1.466(8) no
C1B C6B 1.366(7) no
C2B C3B 1.449(7) no
C3B C4B 1.367(7) no
C4B C5B 1.372(8) no
C5B C6B 1.383(7) no
C4B H4B 0.9485 no
C6B H6B 0.9500 no
C2C C3C 1.485(10) no
C3C C4C 1.513(12) no
C4C C5C 1.516(11) no
C5C C6C 1.490(10) no
C2C H22C 0.9494 no
C2C H21C 0.9502 no
C3C H31C 0.9487 no
C3C H32C 0.9507 no
C4C H41C 0.9489 no
C4C H42C 0.9508 no
C5C H52C 0.9491 no
C5C H51C 0.9491 no
C6C H62C 0.9487 no
C6C H61C 0.9505 no
C2D C3D 1.496(10) no
C3D C4D 1.520(10) no
C4D C5D 1.501(9) no
C5D C6D 1.493(9) no
C2D H21D 0.9502 no
C2D H22D 0.9497 no
C3D H31D 0.9471 no
C3D H32D 0.9502 no
C4D H42D 0.9503 no
C4D H41D 0.9512 no
C5D H51D 0.9486 no
C5D H52D 0.9494 no
C6D H62D 0.9497 no
C6D H61D 0.9511 no
C2E C3E 1.494(11) no
C3E C4E 1.469(14) no
C4E C5E 1.506(15) no
C5E C6E 1.531(13) no
C2E H22E 0.9488 no
C2E H21E 0.9518 no
C3E H31E 0.9505 no
C3E H32E 0.9480 no
C4E H42E 0.9453 no
C4E H41E 0.9543 no
C5E H51E 0.9523 no
C5E H52E 0.9475 no
C6E H61E 0.9479 no
C6E H62E 0.9511 no

loop_
_geom_hbond_atom_site_label_D
_geom_hbond_atom_site_label_H
_geom_hbond_atom_site_label_A
_geom_hbond_site_symmetry_A
_geom_hbond_distance_DH
_geom_hbond_distance_HA
_geom_hbond_distance_DA
_geom_hbond_angle_DHA
_geom_hbond_publ_flag
O2A H21A O72A . 0.96(5) 1.62(5) 2.586(8) 177(5) yes
O1W H1W O71B 1_655 0.80(8) 2.03(8) 2.801(7) 163(6) yes
O1W H2W O72B 2_657 0.85(7) 1.85(7) 2.693(7) 175(6) yes
N1C H11C O71A 1_565 0.95(5) 2.46(5) 3.146(8) 131(5) yes
N1C H11C O72A 1_565 0.95(5) 2.35(5) 3.165(8) 146(5) yes
N1C H11C O71B 1_565 0.95(5) 2.55(5) 3.156(7) 122(4) yes
N1C H12C O71B 2_567 0.95(6) 1.86(6) 2.797(6) 168(6) yes
N1D H11D O2A 1_655 0.95(7) 1.99(6) 2.892(8) 158(5) yes
N1D H12D O1W . 0.97(8) 1.74(8) 2.704(8) 171(8) yes
N1E H11E O2B 2_657 0.97(7) 1.92(7) 2.782(6) 138(6) yes
N1E H11E O72B 2_657 0.97(7) 2.12(8) 2.908(7) 139(6) yes
N1E H12E O2B . 0.88(6) 1.95(6) 2.794(7) 162(6) yes
N1E H12E O31B . 0.88(6) 2.57(6) 3.184(7) 126(5) yes
C4A H4A O32A . 0.95 2.41 2.738(7) 100 no
C6B H6B O71B . 0.95 2.40 2.745(6) 101 no
C2E H21E O52A . 0.95 2.56 3.416(8) 150 no
C2D H22D O52B 1_655 0.95 2.51 3.082(8) 119 no

loop_
_geom_torsion_atom_site_label_1
_geom_torsion_atom_site_label_2
_geom_torsion_atom_site_label_3
_geom_torsion_atom_site_label_4
_geom_torsion
_geom_torsion_publ_flag
O31A N3A C3A C4A 178.6(5) no
O32A N3A C3A C2A 178.9(5) no
O31A N3A C3A C2A -1.3(8) no
O32A N3A C3A C4A -1.3(8) no
O51A N5A C5A C6A 173.1(5) no
O51A N5A C5A C4A -5.5(8) no
O52A N5A C5A C6A -5.5(8) no
O52A N5A C5A C4A 175.9(5) no
O32B N3B C3B C2B -169.2(5) no
O31B N3B C3B C4B -172.9(5) no
O32B N3B C3B C4B 8.7(7) no
O31B N3B C3B C2B 9.2(8) no
O51B N5B C5B C6B -178.7(4) no
O51B N5B C5B C4B 1.7(6) no
O52B N5B C5B C6B 2.1(6) no
O52B N5B C5B C4B -177.5(4) no
C6C N1C C2C C3C 57.2(7) no
C2C N1C C6C C5C -58.2(7) no
C6D N1D C2D C3D -58.4(7) no
C2D N1D C6D C5D 59.0(7) no
C6E N1E C2E C3E -58.4(7) no
C2E N1E C6E C5E 56.8(8) no
C7A C1A C2A C3A -178.4(5) no
C2A C1A C6A C5A 1.0(7) no
C7A C1A C6A C5A 179.4(5) no
C6A C1A C2A O2A 179.6(5) no
C6A C1A C7A O72A 178.1(6) no
C2A C1A C7A O72A -3.5(10) no
C2A C1A C7A O71A 176.7(5) no
C6A C1A C2A C3A 0.0(7) no
C6A C1A C7A O71A -1.8(9) no
C7A C1A C2A O2A 1.2(8) no
C1A C2A C3A C4A -1.6(7) no
O2A C2A C3A N3A -1.3(8) no
C1A C2A C3A N3A 178.3(5) no
O2A C2A C3A C4A 178.8(5) no
C2A C3A C4A C5A 2.1(8) no
N3A C3A C4A C5A -177.8(5) no
C3A C4A C5A C6A -1.0(8) no
C3A C4A C5A N5A 177.6(5) no
N5A C5A C6A C1A -179.0(4) no
C4A C5A C6A C1A -0.5(7) no
C2B C1B C7B O71B -165.8(4) no
C7B C1B C2B O2B 3.3(6) no
C7B C1B C2B C3B -177.4(4) no
C6B C1B C2B O2B -176.3(4) no
C6B C1B C7B O72B -164.8(4) no
C2B C1B C6B C5B -1.1(6) no
C7B C1B C6B C5B 179.3(4) no
C2B C1B C7B O72B 15.6(6) no
C6B C1B C7B O71B 13.8(6) no
C6B C1B C2B C3B 3.1(5) no
O2B C2B C3B N3B -4.6(7) no
C1B C2B C3B N3B 176.0(4) no
C1B C2B C3B C4B -1.7(6) no
O2B C2B C3B C4B 177.7(4) no
N3B C3B C4B C5B -179.5(4) no
C2B C3B C4B C5B -1.7(7) no
C3B C4B C5B N5B -176.5(4) no
C3B C4B C5B C6B 3.9(6) no
N5B C5B C6B C1B 177.9(4) no
C4B C5B C6B C1B -2.5(6) no
N1C C2C C3C C4C -55.6(7) no
C2C C3C C4C C5C 55.5(8) no
C3C C4C C5C C6C -56.2(8) no
C4C C5C C6C N1C 57.3(7) no
N1D C2D C3D C4D 54.9(8) no
C2D C3D C4D C5D -52.6(8) no
C3D C4D C5D C6D 52.6(8) no
C4D C5D C6D N1D -55.6(7) no
N1E C2E C3E C4E 58.4(8) no
C2E C3E C4E C5E -57.0(10) no
C3E C4E C5E C6E 55.1(11) no
C4E C5E C6E N1E -55.0(10) no
